data_4078828
loop_
_publ_author_name
'D\"orrich, Steffen'
'Falgner, Steffen'
'Schweeberg, Sarah'
'Burschka, Christian'
'Brodin, Peter'
'Wissing, Britt Marie'
'Basta, Babro'
'Schell, Peter'
'Bauer, Udo'
'Tacke, Reinhold'

_publ_section_title
;
 Silicon-Containing Dipeptidic Aspartame and Neotame Analogues
;
_journal_issue 16
_journal_name_full Organometallics
_journal_page_first 5903
_journal_paper_doi 10.1021/om300442e
_journal_volume 31
_journal_year 2012
_chemical_formula_moiety 'C8 H20 N O2 Si, Cl'
_chemical_formula_sum 'C8 H20 Cl N O2 Si'
_chemical_formula_weight 225.79
_chemical_name_systematic
; 
 ? 
;
_space_group_IT_number 4
_symmetry_cell_setting monoclinic
_symmetry_space_group_name_Hall 'P 2yb'
_symmetry_space_group_name_H-M 'P 1 21 1'
_atom_sites_solution_hydrogens geom
_atom_sites_solution_primary direct
_atom_sites_solution_secondary difmap
_audit_creation_method SHELXL-97
_cell_angle_alpha 90.00
_cell_angle_beta 97.75(2)
_cell_angle_gamma 90.00
_cell_formula_units_Z 4
_cell_length_a 9.1765(18)
_cell_length_b 10.3293(16)
_cell_length_c 15.134(3)
_cell_measurement_reflns_used 2983
_cell_measurement_temperature 173(2)
_cell_measurement_theta_max 22.05
_cell_measurement_theta_min 5.6
_cell_volume 1421.4(5)
_computing_cell_refinement Stoe-IPDS
_computing_data_collection Stoe-IPDS
_computing_data_reduction Stoe-IPDS
_computing_molecular_graphics Ortep/Povray
_computing_publication_material Bruker-SHELXTL
_computing_structure_refinement 'SHELXL-97 (Sheldrick, 2008)'
_computing_structure_solution 'SHELXS-97 (Sheldrick, 2008)'
_diffrn_ambient_temperature 173(2)
_diffrn_measured_fraction_theta_full 0.948
_diffrn_measured_fraction_theta_max 0.948
_diffrn_measurement_device_type image_plate_Stoe-IPDS
_diffrn_measurement_method 'omega scan'
_diffrn_radiation_monochromator graphite
_diffrn_radiation_source 'fine-focus sealed tube'
_diffrn_radiation_type MoK\a
_diffrn_radiation_wavelength 0.71073
_diffrn_reflns_av_R_equivalents 0.0464
_diffrn_reflns_av_sigmaI/netI 0.0574
_diffrn_reflns_limit_h_max 11
_diffrn_reflns_limit_h_min -10
_diffrn_reflns_limit_k_max 12
_diffrn_reflns_limit_k_min -10
_diffrn_reflns_limit_l_max 18
_diffrn_reflns_limit_l_min -18
_diffrn_reflns_number 6031
_diffrn_reflns_theta_full 26.49
_diffrn_reflns_theta_max 26.49
_diffrn_reflns_theta_min 2.72
_exptl_absorpt_coefficient_mu 0.331
_exptl_absorpt_correction_type none
_exptl_crystal_colour colorless
_exptl_crystal_density_diffrn 1.055
_exptl_crystal_density_method 'not measured'
_exptl_crystal_description block
_exptl_crystal_F_000 488
_exptl_crystal_size_max .5
_exptl_crystal_size_mid .4
_exptl_crystal_size_min .3
_refine_diff_density_max 0.489
_refine_diff_density_min -0.185
_refine_diff_density_rms 0.048
_refine_ls_abs_structure_details 'Flack H D (1983), Acta Cryst. A39, 876-881'
_refine_ls_abs_structure_Flack -0.04(8)
_refine_ls_extinction_method none
_refine_ls_goodness_of_fit_ref 0.906
_refine_ls_hydrogen_treatment mixed
_refine_ls_matrix_type full
_refine_ls_number_parameters 263
_refine_ls_number_reflns 4431
_refine_ls_number_restraints 31
_refine_ls_restrained_S_all 0.903
_refine_ls_R_factor_all 0.0686
_refine_ls_R_factor_gt 0.0446
_refine_ls_shift/su_max 0.000
_refine_ls_shift/su_mean 0.000
_refine_ls_structure_factor_coef Fsqd
_refine_ls_weighting_details 'calc w=1/[\s^2^(Fo^2^)+(0.0644P)^2^+0.0000P] where P=(Fo^2^+2Fc^2^)/3'
_refine_ls_weighting_scheme calc
_refine_ls_wR_factor_gt 0.1016
_refine_ls_wR_factor_ref 0.1088
_reflns_number_gt 3091
_reflns_number_total 4431
_reflns_threshold_expression >2sigma(I)
_cod_data_source_file om300442e_si_001.cif
_cod_data_source_block dor02e
_cod_original_sg_symbol_H-M P21
_cod_database_code 4078828

loop_
_symmetry_equiv_pos_as_xyz
'x, y, z'
'-x, y+1/2, -z'

loop_
_atom_site_label
_atom_site_type_symbol
_atom_site_fract_x
_atom_site_fract_y
_atom_site_fract_z
_atom_site_U_iso_or_equiv
_atom_site_adp_type
_atom_site_occupancy
_atom_site_symmetry_multiplicity
_atom_site_calc_flag
_atom_site_refinement_flags
C1 C 0.6082(8) 0.7354(6) 0.8573(4) 0.108(2) Uani 1 1 d .
H1A H 0.6267 0.6961 0.9167 0.162 Uiso 1 1 calc R
H1B H 0.6949 0.7848 0.8459 0.162 Uiso 1 1 calc R
H1C H 0.5881 0.6672 0.8122 0.162 Uiso 1 1 calc R
C2 C 0.4834(6) 0.9814(5) 0.9337(3) 0.0729(14) Uani 1 1 d .
H2A H 0.4003 1.0419 0.9272 0.109 Uiso 1 1 calc R
H2B H 0.5727 1.0272 0.9226 0.109 Uiso 1 1 calc R
H2C H 0.4974 0.9459 0.9943 0.109 Uiso 1 1 calc R
C3 C 0.2820(8) 0.7545(6) 0.8764(3) 0.099(2) Uani 1 1 d .
H3A H 0.2568 0.6885 0.8304 0.149 Uiso 1 1 calc R
H3B H 0.1987 0.8137 0.8772 0.149 Uiso 1 1 calc R
H3C H 0.3044 0.7126 0.9347 0.149 Uiso 1 1 calc R
C4 C 0.3916(5) 0.9042(4) 0.7324(2) 0.0476(9) Uani 1 1 d .
H4A H 0.3917 0.8269 0.6937 0.057 Uiso 1 1 calc R
H4B H 0.2884 0.9342 0.7275 0.057 Uiso 1 1 calc R
C5 C 0.4788(4) 1.0108(4) 0.6902(2) 0.0433(9) Uani 1 1 d .
C6 C 0.6418(5) 0.9777(4) 0.7054(3) 0.0529(10) Uani 1 1 d .
C7 C 0.4516(6) 1.1460(4) 0.7270(2) 0.0571(11) Uani 1 1 d .
H7A H 0.5024 1.2110 0.6952 0.086 Uiso 1 1 calc R
H7B H 0.4892 1.1490 0.7907 0.086 Uiso 1 1 calc R
H7C H 0.3458 1.1641 0.7186 0.086 Uiso 1 1 calc R
C21 C -0.0432(5) 0.2767(4) 0.7323(2) 0.0460(9) Uani 1 1 d .
H21A H 0.0382 0.2227 0.7160 0.055 Uiso 1 1 calc R
H21B H -0.1334 0.2234 0.7210 0.055 Uiso 1 1 calc R
C22 C -0.0628(4) 0.3889(3) 0.6653(2) 0.0436(9) Uani 1 1 d .
C23 C 0.0758(5) 0.4720(4) 0.6705(2) 0.0492(10) Uani 1 1 d .
C24 C -0.1956(5) 0.4748(4) 0.6757(3) 0.0578(11) Uani 1 1 d .
H24A H -0.2126 0.5351 0.6253 0.087 Uiso 1 1 calc R
H24B H -0.1763 0.5239 0.7314 0.087 Uiso 1 1 calc R
H24C H -0.2829 0.4205 0.6769 0.087 Uiso 1 1 calc R
C25 C 0.0208(9) 0.1375(6) 0.9057(3) 0.107(2) Uani 1 1 d .
H25A H 0.0908 0.0894 0.8747 0.160 Uiso 1 1 calc R
H25B H -0.0736 0.0918 0.8990 0.160 Uiso 1 1 calc R
H25C H 0.0593 0.1445 0.9691 0.160 Uiso 1 1 calc R
C26 C 0.1661(12) 0.3933(9) 0.8882(4) 0.175(5) Uani 1 1 d .
H26A H 0.1934 0.3897 0.9530 0.262 Uiso 1 1 calc R
H26B H 0.1517 0.4837 0.8694 0.262 Uiso 1 1 calc R
H26C H 0.2447 0.3550 0.8589 0.262 Uiso 1 1 calc R
C27 C -0.1669(12) 0.3801(10) 0.8990(4) 0.175(5) Uani 1 1 d .
H27A H -0.1639 0.3615 0.9627 0.263 Uiso 1 1 calc R
H27B H -0.2582 0.3457 0.8663 0.263 Uiso 1 1 calc R
H27C H -0.1632 0.4740 0.8900 0.263 Uiso 1 1 calc R
C28 C 0.3178(6) 0.4815(6) 0.6308(4) 0.0824(15) Uani 1 1 d .
H28A H 0.2978 0.5605 0.5954 0.124 Uiso 1 1 calc R
H28B H 0.3870 0.4269 0.6037 0.124 Uiso 1 1 calc R
H28C H 0.3607 0.5046 0.6916 0.124 Uiso 1 1 calc R
C8 C 0.8321(6) 0.8579(6) 0.6498(4) 0.0836(15) Uani 1 1 d .
H8A H 0.8953 0.9329 0.6434 0.125 Uiso 1 1 calc R
H8B H 0.8430 0.7948 0.6029 0.125 Uiso 1 1 calc R
H8C H 0.8606 0.8179 0.7083 0.125 Uiso 1 1 calc R
Cl1 Cl 0.58847(11) 1.24511(9) 0.51469(6) 0.0524(3) Uani 1 1 d .
Cl2 Cl 0.09358(11) 0.07508(9) 0.55016(6) 0.0543(3) Uani 1 1 d .
N1 N 0.4292(4) 1.0121(3) 0.59214(18) 0.0422(7) Uani 1 1 d D
H1N H 0.483(3) 1.072(3) 0.564(2) 0.063 Uiso 1 1 d D
H2N H 0.333(2) 1.035(3) 0.579(2) 0.063 Uiso 1 1 d D
H3N H 0.441(4) 0.936(2) 0.563(2) 0.063 Uiso 1 1 d D
N21 N -0.0875(4) 0.3315(3) 0.57309(17) 0.0411(7) Uani 1 1 d D
H21N H -0.083(4) 0.392(3) 0.530(2) 0.062 Uiso 1 1 d D
H22N H -0.179(2) 0.295(3) 0.563(2) 0.062 Uiso 1 1 d D
H23N H -0.021(3) 0.268(3) 0.564(2) 0.062 Uiso 1 1 d D
O1 O 0.6793(3) 0.8999(3) 0.64235(19) 0.0627(8) Uani 1 1 d .
O2 O 0.7239(4) 1.0191(4) 0.7677(2) 0.0809(10) Uani 1 1 d .
O21 O 0.1803(3) 0.4105(3) 0.63361(18) 0.0552(7) Uani 1 1 d .
O22 O 0.0896(4) 0.5775(3) 0.70464(18) 0.0707(8) Uani 1 1 d .
Si1 Si 0.44479(16) 0.84679(11) 0.85158(6) 0.0622(4) Uani 1 1 d .
Si2 Si -0.00569(18) 0.30238(13) 0.85672(7) 0.0735(4) Uani 1 1 d .

loop_
_atom_site_aniso_label
_atom_site_aniso_U_11
_atom_site_aniso_U_22
_atom_site_aniso_U_33
_atom_site_aniso_U_23
_atom_site_aniso_U_13
_atom_site_aniso_U_12
C1 0.160(6) 0.078(4) 0.085(3) 0.025(3) 0.014(3) 0.047(4)
C2 0.098(4) 0.068(3) 0.050(2) -0.006(2) -0.003(2) -0.006(3)
C3 0.154(6) 0.086(4) 0.060(2) 0.005(2) 0.018(3) -0.057(4)
C4 0.054(3) 0.043(2) 0.0466(18) -0.0042(15) 0.0070(16) -0.0095(18)
C5 0.049(3) 0.0340(19) 0.0463(18) 0.0007(14) 0.0035(16) -0.0039(17)
C6 0.055(3) 0.043(2) 0.059(2) 0.0072(17) 0.0004(19) -0.009(2)
C7 0.072(3) 0.045(2) 0.053(2) -0.0033(16) 0.0052(19) -0.002(2)
C21 0.053(3) 0.038(2) 0.0483(18) -0.0020(14) 0.0083(16) -0.0064(17)
C22 0.056(3) 0.038(2) 0.0375(16) -0.0017(13) 0.0104(15) 0.0011(18)
C23 0.064(3) 0.037(2) 0.0460(18) 0.0008(15) 0.0040(17) -0.0012(19)
C24 0.065(3) 0.048(2) 0.064(2) -0.0046(18) 0.0205(19) 0.010(2)
C25 0.162(6) 0.083(4) 0.064(3) 0.025(3) -0.025(3) -0.044(4)
C26 0.236(10) 0.167(8) 0.095(4) 0.042(4) -0.073(5) -0.134(8)
C27 0.263(12) 0.210(10) 0.066(3) -0.002(4) 0.068(5) 0.096(9)
C28 0.066(4) 0.070(4) 0.112(4) 0.009(3) 0.017(3) -0.018(3)
C8 0.058(4) 0.071(3) 0.124(4) 0.007(3) 0.023(3) 0.003(3)
Cl1 0.0510(6) 0.0399(5) 0.0668(5) 0.0106(4) 0.0100(4) -0.0034(4)
Cl2 0.0535(7) 0.0408(5) 0.0686(5) -0.0141(4) 0.0074(4) 0.0060(5)
N1 0.047(2) 0.0322(15) 0.0478(15) 0.0020(12) 0.0086(13) -0.0044(14)
N21 0.046(2) 0.0337(16) 0.0433(13) 0.0009(12) 0.0050(13) 0.0069(14)
O1 0.050(2) 0.0558(18) 0.0823(19) -0.0047(14) 0.0104(14) 0.0023(15)
O2 0.066(2) 0.092(3) 0.0786(19) -0.0099(17) -0.0152(17) -0.0109(19)
O21 0.052(2) 0.0384(14) 0.0773(16) 0.0014(12) 0.0164(13) -0.0068(14)
O22 0.088(2) 0.0452(17) 0.0787(18) -0.0145(15) 0.0107(15) -0.0113(18)
Si1 0.0975(11) 0.0459(6) 0.0426(5) 0.0016(4) 0.0069(5) -0.0077(6)
Si2 0.1124(12) 0.0648(8) 0.0408(5) -0.0003(5) 0.0013(6) -0.0217(8)

loop_
_atom_type_symbol
_atom_type_description
_atom_type_scat_dispersion_real
_atom_type_scat_dispersion_imag
_atom_type_scat_source
C C 0.0033 0.0016 'International Tables Vol C Tables 4.2.6.8 and 6.1.1.4'
H H 0.0000 0.0000 'International Tables Vol C Tables 4.2.6.8 and 6.1.1.4'
N N 0.0061 0.0033 'International Tables Vol C Tables 4.2.6.8 and 6.1.1.4'
O O 0.0106 0.0060 'International Tables Vol C Tables 4.2.6.8 and 6.1.1.4'
Si Si 0.0817 0.0704 'International Tables Vol C Tables 4.2.6.8 and 6.1.1.4'
Cl Cl 0.1484 0.1585 'International Tables Vol C Tables 4.2.6.8 and 6.1.1.4'

loop_
_geom_angle_atom_site_label_1
_geom_angle_atom_site_label_2
_geom_angle_atom_site_label_3
_geom_angle
C5 C4 Si1 122.2(2)
N1 C5 C6 108.3(3)
N1 C5 C7 108.0(3)
C6 C5 C7 110.7(3)
N1 C5 C4 108.1(3)
C6 C5 C4 109.3(3)
C7 C5 C4 112.3(3)
O2 C6 O1 125.7(4)
O2 C6 C5 122.5(4)
O1 C6 C5 111.9(3)
C22 C21 Si2 122.9(3)
N21 C22 C23 106.8(3)
N21 C22 C24 107.5(3)
C23 C22 C24 109.7(3)
N21 C22 C21 107.8(3)
C23 C22 C21 111.6(3)
C24 C22 C21 113.2(3)
O22 C23 O21 124.8(4)
O22 C23 C22 124.7(4)
O21 C23 C22 110.6(3)
C6 O1 C8 117.6(4)
C23 O21 C28 116.4(4)
C3 Si1 C2 109.5(3)
C3 Si1 C1 109.6(3)
C2 Si1 C1 110.3(3)
C3 Si1 C4 104.0(2)
C2 Si1 C4 113.65(19)
C1 Si1 C4 109.6(2)
C26 Si2 C25 107.6(4)
C26 Si2 C27 112.4(6)
C25 Si2 C27 108.9(4)
C26 Si2 C21 111.4(3)
C25 Si2 C21 105.4(2)
C27 Si2 C21 110.8(3)

loop_
_geom_bond_atom_site_label_1
_geom_bond_atom_site_label_2
_geom_bond_distance
C1 Si1 1.883(6)
C2 Si1 1.867(4)
C3 Si1 1.853(6)
C4 C5 1.548(5)
C4 Si1 1.899(3)
C5 N1 1.493(4)
C5 C6 1.521(6)
C5 C7 1.536(5)
C6 O2 1.204(5)
C6 O1 1.327(5)
C21 C22 1.534(5)
C21 Si2 1.887(3)
C22 N21 1.505(4)
C22 C23 1.528(6)
C22 C24 1.533(6)
C23 O22 1.205(5)
C23 O21 1.334(5)
C25 Si2 1.860(6)
C26 Si2 1.842(7)
C27 Si2 1.870(8)
C28 O21 1.465(6)
C8 O1 1.457(6)

loop_
_geom_torsion_atom_site_label_1
_geom_torsion_atom_site_label_2
_geom_torsion_atom_site_label_3
_geom_torsion_atom_site_label_4
_geom_torsion
Si1 C4 C5 N1 167.9(3)
Si1 C4 C5 C6 50.3(4)
Si1 C4 C5 C7 -73.0(4)
N1 C5 C6 O2 148.4(4)
C7 C5 C6 O2 30.1(5)
C4 C5 C6 O2 -94.1(4)
N1 C5 C6 O1 -31.4(4)
C7 C5 C6 O1 -149.7(3)
C4 C5 C6 O1 86.2(4)
Si2 C21 C22 N21 178.8(3)
Si2 C21 C22 C23 61.8(4)
Si2 C21 C22 C24 -62.5(4)
N21 C22 C23 O22 137.8(3)
C24 C22 C23 O22 21.5(5)
C21 C22 C23 O22 -104.7(4)
N21 C22 C23 O21 -43.5(4)
C24 C22 C23 O21 -159.7(3)
C21 C22 C23 O21 74.1(3)
O2 C6 O1 C8 1.6(6)
C5 C6 O1 C8 -178.6(4)
O22 C23 O21 C28 -3.6(5)
C22 C23 O21 C28 177.7(3)
C5 C4 Si1 C3 165.8(4)
C5 C4 Si1 C2 46.7(4)
C5 C4 Si1 C1 -77.1(4)
C22 C21 Si2 C26 -59.9(5)
C22 C21 Si2 C25 -176.3(4)
C22 C21 Si2 C27 66.0(5)
